data_7033148
loop_
_publ_author_name
'Goy, Roman'
'Bertini, Luca'
'Elleouet, Catherine'
'G\"orls, Helmar'
'Zampella, Giuseppe'
'Talarmin, Jean'
'De Gioia, Luca'
'Schollhammer, Philippe'
'Apfel, Ulf-Peter'
'Weigand, Wolfgang'

_publ_section_title
;
 A sterically stabilized FeI-FeI semi-rotated conformation of [FeFe]
 hydrogenase subsite model.
;
_journal_issue 4
_journal_name_full 'Dalton transactions (Cambridge, England : 2003)'
_journal_page_first 1690
_journal_page_last 1699
_journal_paper_doi 10.1039/c4dt03223c
_journal_volume 44
_journal_year 2015
_chemical_formula_moiety 'C36 H38 Fe2 O4 P2 S2 Si, C H2 Cl2'
_chemical_formula_sum 'C37 H40 Cl2 Fe2 O4 P2 S2 Si'
_chemical_formula_weight 885.44
_space_group_IT_number 14
_symmetry_cell_setting monoclinic
_symmetry_Int_Tables_number 14
_symmetry_space_group_name_Hall '-P 2ybc'
_symmetry_space_group_name_H-M 'P 1 21/c 1'
_atom_sites_solution_hydrogens geom
_atom_sites_solution_primary direct
_atom_sites_solution_secondary difmap
_audit_creation_date 2014-01-28T11:09:25-00:00
_audit_creation_method 'WinGX routine CIF_UPDATE'
_cell_angle_alpha 90
_cell_angle_beta 94.382(4)
_cell_angle_gamma 90
_cell_formula_units_Z 4
_cell_length_a 11.4702(5)
_cell_length_b 11.9426(5)
_cell_length_c 29.2444(14)
_cell_measurement_reflns_used 8318
_cell_measurement_temperature 170(2)
_cell_measurement_theta_max 31.6283
_cell_measurement_theta_min 2.8965
_cell_volume 3994.3(3)
_computing_cell_refinement
;
        CrysAlis RED, Oxford Diffraction Ltd.,
        Version 1.171.33.52 (release 06-11-2009 CrysAlis171 .NET)
        (compiled Nov  6 2009,16:24:50)
;
_computing_data_collection
;
        CrysAlis CCD, Oxford Diffraction Ltd.,
        Version 1.171.33.52 (release 06-11-2009 CrysAlis171 .NET)
        (compiled Nov  6 2009,16:24:50)
;
_computing_data_reduction
;
        CrysAlis RED, Oxford Diffraction Ltd.,
        Version 1.171.33.52 (release 06-11-2009 CrysAlis171 .NET)
        (compiled Nov  6 2009,16:24:50)
;
_computing_molecular_graphics
;
        ORTEP3 for Windows (Farrugia, 1997)
        MERCURY  (Bruno et al., 2002)
;
_computing_publication_material
;
        WinGX (Farrugia, 1999)
        PLATON (Spek, 1990-2003)
        enCIFer (Allen et al., 2004)
;
_computing_structure_refinement 'SHELXL-97 (Sheldrick, 1997)'
_computing_structure_solution 'SIR-92 (Altomare et al., 1992)'
_diffrn_ambient_temperature 170(2)
_diffrn_detector 'CCD plate'
_diffrn_detector_area_resol_mean 8.3622
_diffrn_measured_fraction_theta_full 0.998
_diffrn_measured_fraction_theta_max 0.998
_diffrn_measurement_device 'Kappa-geometry diffractometer'
_diffrn_measurement_device_type 'Xcalibur, Sapphire2, large Be window'
_diffrn_measurement_method '\w scans'
_diffrn_orient_matrix_UB_11 0.0108633719
_diffrn_orient_matrix_UB_12 0.0133488514
_diffrn_orient_matrix_UB_13 -0.0229449829
_diffrn_orient_matrix_UB_21 0.0608664081
_diffrn_orient_matrix_UB_22 -0.0067268643
_diffrn_orient_matrix_UB_23 0.005534552
_diffrn_orient_matrix_UB_31 -0.0045880696
_diffrn_orient_matrix_UB_32 -0.0575309951
_diffrn_orient_matrix_UB_33 -0.0059782264
_diffrn_radiation_monochromator graphite
_diffrn_radiation_probe x-ray
_diffrn_radiation_type MoK\a
_diffrn_radiation_wavelength 0.71073
_diffrn_reflns_av_R_equivalents 0.0604
_diffrn_reflns_av_unetI/netI 0.0724
_diffrn_reflns_limit_h_max 14
_diffrn_reflns_limit_h_min -14
_diffrn_reflns_limit_k_max 11
_diffrn_reflns_limit_k_min -14
_diffrn_reflns_limit_l_max 36
_diffrn_reflns_limit_l_min -36
_diffrn_reflns_number 30116
_diffrn_reflns_theta_full 26.37
_diffrn_reflns_theta_max 26.37
_diffrn_reflns_theta_min 2.9
_diffrn_source 'sealed X-ray tube'
_exptl_absorpt_coefficient_mu 1.113
_exptl_absorpt_correction_T_max 0.8969
_exptl_absorpt_correction_T_min 0.8298
_exptl_absorpt_correction_type multi-scan
_exptl_absorpt_process_details
;
        CrysAlis RED, Oxford Diffraction Ltd.,
        Version 1.171.33.52 (release 06-11-2009 CrysAlis171 .NET)
        (compiled Nov  6 2009,16:24:50)
        Empirical absorption correction using spherical harmonics,
        implemented in SCALE3 ABSPACK scaling algorithm.
;
_exptl_crystal_colour red
_exptl_crystal_density_diffrn 1.472
_exptl_crystal_density_method 'not measured'
_exptl_crystal_description fragment
_exptl_crystal_F_000 1824
_exptl_crystal_size_max 0.15
_exptl_crystal_size_mid 0.12
_exptl_crystal_size_min 0.10
_refine_diff_density_max 0.858
_refine_diff_density_min -0.63
_refine_diff_density_rms 0.074
_refine_ls_extinction_method none
_refine_ls_goodness_of_fit_ref 0.938
_refine_ls_hydrogen_treatment constr
_refine_ls_matrix_type full
_refine_ls_number_parameters 475
_refine_ls_number_reflns 8162
_refine_ls_number_restraints 23
_refine_ls_restrained_S_all 0.94
_refine_ls_R_factor_all 0.0885
_refine_ls_R_factor_gt 0.0482
_refine_ls_shift/su_max 0.001
_refine_ls_shift/su_mean 0
_refine_ls_structure_factor_coef Fsqd
_refine_ls_weighting_details 'calc w=1/[\s^2^(Fo^2^)+(0.0540P)^2^+0.0000P] where P=(Fo^2^+2Fc^2^)/3'
_refine_ls_weighting_scheme calc
_refine_ls_wR_factor_gt 0.0969
_refine_ls_wR_factor_ref 0.1068
_reflns_number_gt 5191
_reflns_number_total 8162
_reflns_threshold_expression >2sigma(I)
_cod_data_source_file c4dt03223c2.cif
_cod_data_source_block rg181p3-a
_cod_depositor_comments
;
The following automatic conversions were performed:

'_diffrn_radiation_probe' value 'X-ray' changed to 'x-ray' according
to
/usr/data/users/saulius/crontab/automatic-downloads/rss-feeds/RSC/lib/dictionaries/cif_core.dic
dictionary named 'cif_core.dic' version 2.4.2 from 2011-04-26.

Automatic conversion script
Id: cif_fix_values 2935 2014-11-11 08:27:57Z andrius 

 Adding full bibliography for 7033144--7033148.cif.

The following automatic conversions were performed:

data name '_iucr_refine_instruction_details' was replaced with
'_iucr_refine_instructions_details' as specified in the replacement
file 'data/replacement-values/replacement_tags.lst'.

Automatic conversion script
Id: cif_correct_tags 9268 2022-04-12 08:56:07Z antanas 
;
_cod_original_sg_symbol_Hall -P2ybc
_cod_original_sg_symbol_H-M P21/c
_cod_database_code 7033148

loop_
_symmetry_equiv_pos_as_xyz
'x, y, z'
'-x, y+1/2, -z+1/2'
'-x, -y, -z'
'x, -y-1/2, z-1/2'

loop_
_atom_site_label
_atom_site_type_symbol
_atom_site_fract_x
_atom_site_fract_y
_atom_site_fract_z
_atom_site_U_iso_or_equiv
_atom_site_adp_type
_atom_site_occupancy
_atom_site_symmetry_multiplicity
_atom_site_calc_flag
_atom_site_refinement_flags
_atom_site_disorder_assembly
_atom_site_disorder_group
C1 C 0.6292(3) 0.6188(3) 0.35335(11) 0.0246(7) Uani 1 1 d . A .
H1 H 0.6269 0.6041 0.3196 0.03 Uiso 1 1 calc R . .
C2 C 0.8660(3) 0.7355(3) 0.35462(10) 0.0217(7) Uani 1 1 d . A .
H2 H 0.8599 0.7286 0.3204 0.026 Uiso 1 1 calc R . .
C3 C 0.5515(3) 0.5295(3) 0.37227(11) 0.0262(8) Uani 1 1 d . . .
C4 C 0.5163(3) 0.5364(3) 0.41643(12) 0.0357(9) Uani 1 1 d . . .
H4 H 0.5416 0.5978 0.4353 0.043 Uiso 1 1 calc R . .
C5 C 0.4448(3) 0.4552(3) 0.43356(13) 0.0437(10) Uani 1 1 d . . .
H5 H 0.4225 0.4604 0.4641 0.052 Uiso 1 1 calc R . .
C6 C 0.4063(3) 0.3666(3) 0.40597(14) 0.0440(10) Uani 1 1 d . . .
H6 H 0.3569 0.311 0.4174 0.053 Uiso 1 1 calc R . .
C7 C 0.4397(3) 0.3597(3) 0.36206(14) 0.0427(10) Uani 1 1 d . . .
H7 H 0.4126 0.2992 0.343 0.051 Uiso 1 1 calc R . .
C8 C 0.5126(3) 0.4397(3) 0.34498(12) 0.0336(9) Uani 1 1 d . . .
H8 H 0.5359 0.4332 0.3146 0.04 Uiso 1 1 calc R . .
C9 C 0.9965(3) 0.7370(3) 0.36759(11) 0.0231(7) Uani 1 1 d . . .
C10 C 1.0464(3) 0.7929(3) 0.40587(12) 0.0296(8) Uani 1 1 d . . .
H10 H 0.9976 0.8339 0.4247 0.035 Uiso 1 1 calc R . .
C11 C 1.1658(3) 0.7902(3) 0.41727(13) 0.0359(9) Uani 1 1 d . . .
H11 H 1.1977 0.8291 0.4437 0.043 Uiso 1 1 calc R . .
C12 C 1.2383(3) 0.7315(3) 0.39063(14) 0.0417(10) Uani 1 1 d . . .
H12 H 1.3202 0.7294 0.3985 0.05 Uiso 1 1 calc R . .
C13 C 1.1911(3) 0.6758(4) 0.35239(14) 0.0439(10) Uani 1 1 d . . .
H13 H 1.2405 0.6347 0.3339 0.053 Uiso 1 1 calc R . .
C14 C 1.0725(3) 0.6794(3) 0.34093(13) 0.0361(9) Uani 1 1 d . . .
H14 H 1.0415 0.6416 0.3141 0.043 Uiso 1 1 calc R . .
C16 C 0.6480(3) 0.8273(3) 0.46082(13) 0.0369(9) Uani 1 1 d . . .
C17 C 0.4985(4) 0.9458(3) 0.40699(13) 0.0421(10) Uani 1 1 d . . .
C18 C 0.4894(4) 0.9332(3) 0.30060(13) 0.0435(10) Uani 1 1 d . . .
C19 C 0.6730(3) 0.8263(3) 0.26944(13) 0.0396(10) Uani 1 1 d . . .
C20A C 0.6915(7) 1.1654(6) 0.3886(2) 0.0337(19) Uiso 0.45 1 d PD A 1
H20A H 0.6083 1.1684 0.3769 0.04 Uiso 0.45 1 calc PR A 1
H20B H 0.7114 1.2375 0.404 0.04 Uiso 0.45 1 calc PR A 1
C21A C 0.7671(8) 1.1501(8) 0.3485(3) 0.038(2) Uiso 0.45 1 d PD A 1
H21A H 0.8418 1.1146 0.3599 0.046 Uiso 0.45 1 calc PR A 1
H21B H 0.7856 1.2247 0.3362 0.046 Uiso 0.45 1 calc PR A 1
C20B C 0.7904(6) 1.1446(6) 0.3889(2) 0.0410(17) Uiso 0.55 1 d PD A 2
H20C H 0.8157 1.2147 0.4048 0.049 Uiso 0.55 1 calc PR A 2
H20D H 0.8611 1.1056 0.3797 0.049 Uiso 0.55 1 calc PR A 2
C21B C 0.7133(7) 1.1729(6) 0.3468(2) 0.0411(19) Uiso 0.55 1 d PD A 2
H21C H 0.744 1.2418 0.3332 0.049 Uiso 0.55 1 calc PR A 2
H21D H 0.6343 1.1905 0.3563 0.049 Uiso 0.55 1 calc PR A 2
C22 C 0.8484(4) 1.0454(4) 0.46494(18) 0.0732(16) Uani 1 1 d . A .
H22A H 0.839 0.9997 0.4923 0.088 Uiso 1 1 calc R . .
H22B H 0.8721 1.1213 0.4743 0.088 Uiso 1 1 calc R . .
H22C H 0.9085 1.012 0.4471 0.088 Uiso 1 1 calc R . .
C23 C 0.6243(4) 1.1291(5) 0.4676(2) 0.094(2) Uani 1 1 d . A .
H23A H 0.6091 1.0833 0.4944 0.113 Uiso 1 1 calc R . .
H23B H 0.5499 1.1492 0.4509 0.113 Uiso 1 1 calc R . .
H23C H 0.6659 1.1974 0.4779 0.113 Uiso 1 1 calc R . .
C24 C 0.8300(4) 1.0614(4) 0.27125(17) 0.0736(16) Uani 1 1 d . A .
H24A H 0.893 1.0254 0.2904 0.088 Uiso 1 1 calc R . .
H24B H 0.8528 1.1382 0.2642 0.088 Uiso 1 1 calc R . .
H24C H 0.8154 1.0191 0.2427 0.088 Uiso 1 1 calc R . .
C25 C 0.6029(5) 1.1487(4) 0.26361(17) 0.0716(15) Uani 1 1 d . A .
H25A H 0.5278 1.1589 0.277 0.086 Uiso 1 1 calc R . .
H25B H 0.59 1.1112 0.2338 0.086 Uiso 1 1 calc R . .
H25C H 0.6391 1.222 0.2594 0.086 Uiso 1 1 calc R . .
C26 C 0.8121(3) 0.5728(3) 0.43713(11) 0.0250(8) Uani 1 1 d . . .
C27 C 0.8585(3) 0.6452(3) 0.47083(11) 0.0278(8) Uani 1 1 d . . .
H27 H 0.8783 0.7193 0.4625 0.033 Uiso 1 1 calc R . .
C28 C 0.8769(3) 0.6127(3) 0.51609(12) 0.0357(9) Uani 1 1 d . . .
H28 H 0.9094 0.6643 0.5383 0.043 Uiso 1 1 calc R . .
C29 C 0.8486(3) 0.5066(3) 0.52934(13) 0.0400(10) Uani 1 1 d . . .
H29 H 0.8615 0.4843 0.5605 0.048 Uiso 1 1 calc R . .
C30 C 0.8013(4) 0.4333(3) 0.49690(13) 0.0470(11) Uani 1 1 d . . .
H30 H 0.7807 0.3597 0.5056 0.056 Uiso 1 1 calc R . .
C31 C 0.7836(3) 0.4661(3) 0.45142(13) 0.0415(10) Uani 1 1 d . . .
H31 H 0.7511 0.4141 0.4294 0.05 Uiso 1 1 calc R . .
C32 C 0.8536(3) 0.4901(3) 0.34168(11) 0.0242(7) Uani 1 1 d . . .
C33 C 0.8247(3) 0.4730(3) 0.29557(12) 0.0320(8) Uani 1 1 d . . .
H33 H 0.7605 0.5128 0.281 0.038 Uiso 1 1 calc R . .
C34 C 0.8869(4) 0.3992(3) 0.26976(13) 0.0424(10) Uani 1 1 d . . .
H34 H 0.8643 0.3883 0.2381 0.051 Uiso 1 1 calc R . .
C35 C 0.9813(4) 0.3420(3) 0.29017(15) 0.0466(11) Uani 1 1 d . . .
H35 H 1.0255 0.2932 0.2725 0.056 Uiso 1 1 calc R . .
C36 C 1.0109(3) 0.3561(3) 0.33611(16) 0.0480(11) Uani 1 1 d . . .
H36 H 1.0751 0.3158 0.3505 0.058 Uiso 1 1 calc R . .
C37 C 0.9480(3) 0.4284(3) 0.36163(13) 0.0385(9) Uani 1 1 d . . .
H37 H 0.9693 0.4365 0.3935 0.046 Uiso 1 1 calc R . .
O1 O 0.6438(3) 0.7909(3) 0.49700(10) 0.0587(9) Uani 1 1 d . . .
O2 O 0.4069(3) 0.9833(3) 0.40852(11) 0.0705(10) Uani 1 1 d . . .
O3 O 0.3958(3) 0.9552(3) 0.28722(11) 0.0751(10) Uani 1 1 d . . .
O4 O 0.7004(3) 0.7770(3) 0.23824(10) 0.0671(10) Uani 1 1 d . . .
Si1 Si 0.78859(8) 0.60654(8) 0.37470(3) 0.0224(2) Uani 1 1 d . . .
P1 P 0.71239(10) 1.05091(8) 0.43051(3) 0.0408(3) Uani 1 1 d D . .
P2 P 0.69842(9) 1.06400(8) 0.30162(3) 0.0369(3) Uani 1 1 d D . .
S1 S 0.55653(7) 0.75579(7) 0.35881(3) 0.0282(2) Uani 1 1 d . . .
S2 S 0.79939(7) 0.87327(7) 0.36529(3) 0.02370(19) Uani 1 1 d . . .
Fe1 Fe 0.63930(4) 0.88890(4) 0.405576(16) 0.02682(13) Uani 1 1 d . A .
Fe2 Fe 0.63399(4) 0.89551(4) 0.319184(16) 0.02767(13) Uani 1 1 d . A .
C15A C 0.1478(6) 0.0334(5) 0.36348(18) 0.0578(16) Uani 0.8 1 d PDU B 1
H15A H 0.2022 -0.0307 0.3683 0.069 Uiso 0.8 1 calc PR B 1
H15B H 0.0697 0.0034 0.3533 0.069 Uiso 0.8 1 calc PR B 1
Cl1A Cl 0.1397(3) 0.1053(4) 0.41528(10) 0.0699(8) Uani 0.8 1 d PDU B 1
Cl2A Cl 0.19571(19) 0.11988(13) 0.32146(6) 0.0844(6) Uani 0.8 1 d PDU B 1
C15B C 0.1946(15) 0.075(2) 0.3640(6) 0.045(7) Uiso 0.2 1 d PD C 2
H15C H 0.2403 0.0046 0.3683 0.054 Uiso 0.2 1 calc PR C 2
H15D H 0.2434 0.1304 0.3492 0.054 Uiso 0.2 1 calc PR C 2
Cl1B Cl 0.158(2) 0.125(2) 0.4174(7) 0.148(9) Uani 0.2 1 d PD C 2
Cl2B Cl 0.0662(7) 0.0484(6) 0.3284(3) 0.115(4) Uani 0.2 1 d PD C 2

loop_
_atom_site_aniso_label
_atom_site_aniso_U_11
_atom_site_aniso_U_22
_atom_site_aniso_U_33
_atom_site_aniso_U_23
_atom_site_aniso_U_13
_atom_site_aniso_U_12
C1 0.0231(17) 0.0275(18) 0.0231(18) 0.0006(15) 0.0011(13) -0.0010(15)
C2 0.0230(17) 0.0238(18) 0.0183(17) -0.0004(14) 0.0017(13) 0.0041(14)
C3 0.0210(18) 0.032(2) 0.0247(18) 0.0032(15) -0.0037(13) -0.0001(15)
C4 0.037(2) 0.040(2) 0.029(2) -0.0038(17) 0.0045(16) -0.0074(18)
C5 0.041(2) 0.057(3) 0.035(2) 0.004(2) 0.0110(18) -0.007(2)
C6 0.036(2) 0.045(3) 0.050(3) 0.016(2) 0.0013(19) -0.0130(19)
C7 0.048(3) 0.036(2) 0.043(3) 0.0020(19) -0.0053(19) -0.0123(19)
C8 0.036(2) 0.036(2) 0.029(2) 0.0016(17) -0.0024(16) -0.0025(18)
C9 0.0225(17) 0.0202(17) 0.0269(18) 0.0045(14) 0.0045(13) 0.0012(14)
C10 0.0263(19) 0.0297(19) 0.033(2) -0.0021(16) 0.0050(15) -0.0004(15)
C11 0.028(2) 0.038(2) 0.040(2) 0.0027(18) -0.0048(16) -0.0067(17)
C12 0.021(2) 0.048(3) 0.056(3) 0.010(2) 0.0067(18) 0.0033(18)
C13 0.027(2) 0.052(3) 0.055(3) -0.003(2) 0.0192(19) 0.0082(19)
C14 0.034(2) 0.041(2) 0.034(2) -0.0043(18) 0.0070(16) 0.0035(18)
C16 0.034(2) 0.043(2) 0.035(2) -0.0039(19) 0.0084(17) 0.0135(18)
C17 0.043(2) 0.037(2) 0.047(2) -0.002(2) 0.0046(19) 0.006(2)
C18 0.043(3) 0.048(2) 0.038(2) 0.0051(19) -0.0017(19) 0.011(2)
C19 0.042(2) 0.045(2) 0.030(2) 0.0096(19) -0.0075(17) 0.005(2)
C22 0.034(3) 0.072(3) 0.115(4) -0.050(3) 0.016(3) -0.006(2)
C23 0.054(3) 0.101(4) 0.123(5) -0.083(4) -0.025(3) 0.034(3)
C24 0.094(4) 0.048(3) 0.085(4) 0.035(3) 0.047(3) 0.013(3)
C25 0.091(4) 0.042(3) 0.078(4) 0.026(3) -0.016(3) 0.008(3)
C26 0.0217(18) 0.0260(19) 0.0271(19) 0.0037(15) -0.0002(14) 0.0030(15)
C27 0.0286(19) 0.0265(19) 0.028(2) 0.0006(15) 0.0018(15) 0.0015(15)
C28 0.037(2) 0.044(2) 0.026(2) -0.0062(18) -0.0021(15) 0.0037(19)
C29 0.036(2) 0.056(3) 0.027(2) 0.0101(19) -0.0006(16) 0.001(2)
C30 0.060(3) 0.039(2) 0.040(2) 0.018(2) -0.009(2) -0.011(2)
C31 0.052(3) 0.034(2) 0.036(2) 0.0024(18) -0.0126(18) -0.0073(19)
C32 0.0237(18) 0.0219(18) 0.0269(19) -0.0015(14) 0.0004(14) -0.0034(14)
C33 0.033(2) 0.032(2) 0.031(2) -0.0007(16) 0.0052(15) 0.0030(16)
C34 0.053(3) 0.042(2) 0.032(2) -0.0044(19) 0.0095(18) 0.001(2)
C35 0.048(3) 0.034(2) 0.061(3) -0.012(2) 0.020(2) 0.007(2)
C36 0.038(2) 0.038(2) 0.067(3) -0.009(2) -0.001(2) 0.0162(19)
C37 0.043(2) 0.032(2) 0.039(2) -0.0071(17) -0.0085(17) 0.0073(18)
O1 0.072(2) 0.071(2) 0.0353(17) 0.0165(16) 0.0201(14) 0.0252(17)
O2 0.0390(19) 0.077(2) 0.095(3) -0.021(2) 0.0015(16) 0.0283(17)
O3 0.0423(19) 0.100(3) 0.079(2) 0.012(2) -0.0197(16) 0.0261(19)
O4 0.086(2) 0.078(2) 0.0371(18) -0.0194(17) 0.0021(16) 0.0183(19)
Si1 0.0223(5) 0.0218(5) 0.0225(5) 0.0010(4) -0.0018(4) 0.0016(4)
P1 0.0652(7) 0.0292(5) 0.0280(5) -0.0037(4) 0.0037(5) 0.0063(5)
P2 0.0513(7) 0.0297(5) 0.0299(5) 0.0079(4) 0.0045(4) 0.0064(5)
S1 0.0215(4) 0.0298(5) 0.0330(5) 0.0033(4) 0.0001(3) 0.0049(4)
S2 0.0250(4) 0.0219(4) 0.0240(4) 0.0017(3) 0.0009(3) 0.0040(4)
Fe1 0.0284(3) 0.0275(3) 0.0247(3) 0.0020(2) 0.00302(19) 0.0089(2)
Fe2 0.0296(3) 0.0286(3) 0.0240(3) 0.0048(2) -0.0029(2) 0.0074(2)
C15A 0.064(4) 0.046(4) 0.065(4) 0.014(3) 0.015(3) 0.000(3)
Cl1A 0.0857(16) 0.0754(17) 0.0513(14) 0.0042(13) 0.0223(12) 0.0253(15)
Cl2A 0.1387(17) 0.0509(9) 0.0710(11) 0.0201(8) 0.0554(11) 0.0386(10)
Cl1B 0.182(18) 0.121(13) 0.139(14) -0.067(10) -0.014(11) 0.000(10)
Cl2B 0.101(6) 0.069(4) 0.158(7) -0.080(5) -0.116(6) 0.058(4)

loop_
_atom_type_symbol
_atom_type_description
_atom_type_scat_dispersion_real
_atom_type_scat_dispersion_imag
_atom_type_scat_source
C C 0.0033 0.0016 'International Tables Vol C Tables 4.2.6.8 and 6.1.1.4'
H H 0 0 'International Tables Vol C Tables 4.2.6.8 and 6.1.1.4'
O O 0.0106 0.006 'International Tables Vol C Tables 4.2.6.8 and 6.1.1.4'
Si Si 0.0817 0.0704 'International Tables Vol C Tables 4.2.6.8 and 6.1.1.4'
P P 0.1023 0.0942 'International Tables Vol C Tables 4.2.6.8 and 6.1.1.4'
S S 0.1246 0.1234 'International Tables Vol C Tables 4.2.6.8 and 6.1.1.4'
Fe Fe 0.3463 0.8444 'International Tables Vol C Tables 4.2.6.8 and 6.1.1.4'
Cl Cl 0.1484 0.1585 'International Tables Vol C Tables 4.2.6.8 and 6.1.1.4'

loop_
_geom_angle_atom_site_label_1
_geom_angle_atom_site_label_2
_geom_angle_atom_site_label_3
_geom_angle
C3 C1 S1 108.0(2)
C3 C1 Si1 113.8(2)
S1 C1 Si1 118.07(17)
C3 C1 H1 105.3
S1 C1 H1 105.3
Si1 C1 H1 105.3
C9 C2 S2 111.1(2)
C9 C2 Si1 114.2(2)
S2 C2 Si1 117.47(16)
C9 C2 H2 104.1
S2 C2 H2 104.1
Si1 C2 H2 104.1
C4 C3 C8 118.6(3)
C4 C3 C1 121.2(3)
C8 C3 C1 120.2(3)
C3 C4 C5 121.1(3)
C3 C4 H4 119.4
C5 C4 H4 119.4
C6 C5 C4 119.7(4)
C6 C5 H5 120.1
C4 C5 H5 120.1
C7 C6 C5 119.5(4)
C7 C6 H6 120.2
C5 C6 H6 120.2
C6 C7 C8 121.0(4)
C6 C7 H7 119.5
C8 C7 H7 119.5
C7 C8 C3 120.0(3)
C7 C8 H8 120
C3 C8 H8 120
C10 C9 C14 116.8(3)
C10 C9 C2 123.1(3)
C14 C9 C2 120.1(3)
C11 C10 C9 121.5(3)
C11 C10 H10 119.3
C9 C10 H10 119.3
C12 C11 C10 120.4(4)
C12 C11 H11 119.8
C10 C11 H11 119.8
C11 C12 C13 119.3(3)
C11 C12 H12 120.3
C13 C12 H12 120.3
C12 C13 C14 120.2(3)
C12 C13 H13 119.9
C14 C13 H13 119.9
C13 C14 C9 121.8(4)
C13 C14 H14 119.1
C9 C14 H14 119.1
O1 C16 Fe1 173.9(3)
O2 C17 Fe1 179.1(4)
O3 C18 Fe2 177.5(4)
O4 C19 Fe2 176.7(4)
C21A C20A P1 111.8(6)
C21A C20A H20A 109.3
P1 C20A H20A 109.3
C21A C20A H20B 109.3
P1 C20A H20B 109.3
H20A C20A H20B 107.9
C20A C21A P2 113.8(6)
C20A C21A H21A 108.8
P2 C21A H21A 108.8
C20A C21A H21B 108.8
P2 C21A H21B 108.8
H21A C21A H21B 107.7
C21B C20B P1 112.2(5)
C21B C20B H20C 109.2
P1 C20B H20C 109.2
C21B C20B H20D 109.2
P1 C20B H20D 109.2
H20C C20B H20D 107.9
C20B C21B P2 116.3(5)
C20B C21B H21C 108.2
P2 C21B H21C 108.2
C20B C21B H21D 108.2
P2 C21B H21D 108.2
H21C C21B H21D 107.4
P1 C22 H22A 109.5
P1 C22 H22B 109.5
H22A C22 H22B 109.5
P1 C22 H22C 109.5
H22A C22 H22C 109.5
H22B C22 H22C 109.5
P1 C23 H23A 109.5
P1 C23 H23B 109.5
H23A C23 H23B 109.5
P1 C23 H23C 109.5
H23A C23 H23C 109.5
H23B C23 H23C 109.5
P2 C24 H24A 109.5
P2 C24 H24B 109.5
H24A C24 H24B 109.5
P2 C24 H24C 109.5
H24A C24 H24C 109.5
H24B C24 H24C 109.5
P2 C25 H25A 109.5
P2 C25 H25B 109.5
H25A C25 H25B 109.5
P2 C25 H25C 109.5
H25A C25 H25C 109.5
H25B C25 H25C 109.5
C27 C26 C31 116.4(3)
C27 C26 Si1 125.4(3)
C31 C26 Si1 118.2(3)
C28 C27 C26 121.9(3)
C28 C27 H27 119
C26 C27 H27 119
C29 C28 C27 120.6(3)
C29 C28 H28 119.7
C27 C28 H28 119.7
C28 C29 C30 118.9(3)
C28 C29 H29 120.5
C30 C29 H29 120.5
C29 C30 C31 120.3(4)
C29 C30 H30 119.9
C31 C30 H30 119.9
C30 C31 C26 121.8(3)
C30 C31 H31 119.1
C26 C31 H31 119.1
C33 C32 C37 116.8(3)
C33 C32 Si1 122.4(3)
C37 C32 Si1 120.0(2)
C32 C33 C34 121.9(3)
C32 C33 H33 119
C34 C33 H33 119
C35 C34 C33 119.8(4)
C35 C34 H34 120.1
C33 C34 H34 120.1
C36 C35 C34 119.5(4)
C36 C35 H35 120.3
C34 C35 H35 120.3
C35 C36 C37 120.4(4)
C35 C36 H36 119.8
C37 C36 H36 119.8
C36 C37 C32 121.6(4)
C36 C37 H37 119.2
C32 C37 H37 119.2
C26 Si1 C32 108.00(15)
C26 Si1 C1 113.74(14)
C32 Si1 C1 107.41(14)
C26 Si1 C2 116.25(14)
C32 Si1 C2 103.21(14)
C1 Si1 C2 107.40(14)
C22 P1 C23 100.7(2)
C22 P1 C20A 117.7(3)
C23 P1 C20A 88.0(3)
C22 P1 C20B 87.1(3)
C23 P1 C20B 112.9(3)
C22 P1 Fe1 116.43(16)
C23 P1 Fe1 115.9(2)
C20A P1 Fe1 113.8(3)
C20B P1 Fe1 118.9(2)
C24 P2 C25 101.3(2)
C24 P2 C21A 92.8(3)
C25 P2 C21A 110.5(4)
C24 P2 C21B 109.1(3)
C25 P2 C21B 93.7(3)
C24 P2 Fe2 113.79(15)
C25 P2 Fe2 116.93(17)
C21A P2 Fe2 117.7(3)
C21B P2 Fe2 119.1(2)
C1 S1 Fe2 114.40(11)
C1 S1 Fe1 120.26(11)
Fe2 S1 Fe1 68.04(3)
C2 S2 Fe2 110.06(10)
C2 S2 Fe1 121.53(10)
Fe2 S2 Fe1 67.86(3)
C17 Fe1 C16 97.33(17)
C17 Fe1 P1 88.83(14)
C16 Fe1 P1 93.97(13)
C17 Fe1 S1 86.67(13)
C16 Fe1 S1 104.58(13)
P1 Fe1 S1 161.32(4)
C17 Fe1 S2 145.93(13)
C16 Fe1 S2 116.66(12)
P1 Fe1 S2 86.65(4)
S1 Fe1 S2 86.96(3)
C17 Fe1 Fe2 93.42(13)
C16 Fe1 Fe2 157.14(12)
P1 Fe1 Fe2 106.41(3)
S1 Fe1 Fe2 55.87(3)
S2 Fe1 Fe2 55.95(3)
C19 Fe2 C18 99.06(17)
C19 Fe2 P2 97.14(13)
C18 Fe2 P2 91.11(14)
C19 Fe2 S1 102.27(13)
C18 Fe2 S1 87.07(14)
P2 Fe2 S1 160.54(4)
C19 Fe2 S2 100.58(12)
C18 Fe2 S2 160.30(13)
P2 Fe2 S2 88.02(4)
S1 Fe2 S2 87.25(3)
C19 Fe2 Fe1 145.53(12)
C18 Fe2 Fe1 105.46(13)
P2 Fe2 Fe1 106.10(3)
S1 Fe2 Fe1 56.09(3)
S2 Fe2 Fe1 56.19(3)
Cl2A C15A Cl1A 111.3(4)
Cl2A C15A H15A 109.4
Cl1A C15A H15A 109.4
Cl2A C15A H15B 109.4
Cl1A C15A H15B 109.4
H15A C15A H15B 108
Cl1B C15B Cl2B 109.7(14)
Cl1B C15B H15C 109.7
Cl2B C15B H15C 109.7
Cl1B C15B H15D 109.7
Cl2B C15B H15D 109.7
H15C C15B H15D 108.2

loop_
_geom_bond_atom_site_label_1
_geom_bond_atom_site_label_2
_geom_bond_distance
C1 C3 1.521(4)
C1 S1 1.848(3)
C1 Si1 1.892(3)
C1 H1 1
C2 C9 1.515(4)
C2 S2 1.851(3)
C2 Si1 1.893(3)
C2 H2 1
C3 C4 1.385(5)
C3 C8 1.389(5)
C4 C5 1.388(5)
C4 H4 0.95
C5 C6 1.382(5)
C5 H5 0.95
C6 C7 1.371(5)
C6 H6 0.95
C7 C8 1.387(5)
C7 H7 0.95
C8 H8 0.95
C9 C10 1.389(5)
C9 C14 1.395(5)
C10 C11 1.385(5)
C10 H10 0.95
C11 C12 1.375(5)
C11 H11 0.95
C12 C13 1.376(5)
C12 H12 0.95
C13 C14 1.377(5)
C13 H13 0.95
C14 H14 0.95
C16 O1 1.149(4)
C16 Fe1 1.771(4)
C17 O2 1.147(4)
C17 Fe1 1.755(4)
C18 O3 1.144(4)
C18 Fe2 1.764(4)
C19 O4 1.151(4)
C19 Fe2 1.760(4)
C20A C21A 1.522(10)
C20A P1 1.840(7)
C20A H20A 0.99
C20A H20B 0.99
C21A P2 1.842(8)
C21A H21A 0.99
C21A H21B 0.99
C20B C21B 1.498(8)
C20B P1 1.924(6)
C20B H20C 0.99
C20B H20D 0.99
C21B P2 1.853(7)
C21B H21C 0.99
C21B H21D 0.99
C22 P1 1.792(5)
C22 H22A 0.98
C22 H22B 0.98
C22 H22C 0.98
C23 P1 1.800(5)
C23 H23A 0.98
C23 H23B 0.98
C23 H23C 0.98
C24 P2 1.809(4)
C24 H24A 0.98
C24 H24B 0.98
C24 H24C 0.98
C25 P2 1.809(4)
C25 H25A 0.98
C25 H25B 0.98
C25 H25C 0.98
C26 C27 1.387(4)
C26 C31 1.388(5)
C26 Si1 1.869(3)
C27 C28 1.380(5)
C27 H27 0.95
C28 C29 1.371(5)
C28 H28 0.95
C29 C30 1.372(5)
C29 H29 0.95
C30 C31 1.387(5)
C30 H30 0.95
C31 H31 0.95
C32 C33 1.379(4)
C32 C37 1.399(5)
C32 Si1 1.880(3)
C33 C34 1.392(5)
C33 H33 0.95
C34 C35 1.377(6)
C34 H34 0.95
C35 C36 1.371(6)
C35 H35 0.95
C36 C37 1.381(5)
C36 H36 0.95
C37 H37 0.95
P1 Fe1 2.2101(11)
P2 Fe2 2.2174(11)
S1 Fe2 2.2525(10)
S1 Fe1 2.2584(10)
S2 Fe2 2.2576(9)
S2 Fe1 2.2639(9)
Fe1 Fe2 2.5238(7)
C15A Cl2A 1.727(5)
C15A Cl1A 1.750(6)
C15A H15A 0.99
C15A H15B 0.99
C15B Cl1B 1.759(15)
C15B Cl2B 1.764(13)
C15B H15C 0.99
C15B H15D 0.99
